data_2215449
loop_
_publ_author_name
'Wang, Guo-wei'
'Wu, Wen-yuan'
'Zhuang, Ling-hua'

_publ_section_title
;
 Dihydroxidobis(melamine-\k<i>N</i>)zinc(II) monohydrate
;
_journal_issue 10
_journal_name_full 'Acta Crystallographica Section E'
_journal_page_first m2552
_journal_page_last m2553
_journal_paper_doi 10.1107/S1600536807045254
_journal_volume 63
_journal_year 2007
_chemical_formula_iupac '[Zn (O H)2 (C3 N6 H6)2], H2 O'
_chemical_formula_moiety 'C6 H14 N12 O2 Zn, H2 O'
_chemical_formula_sum 'C6 H16 N12 O3 Zn'
_chemical_formula_weight 369.70
_chemical_name_common
;
Bis(melamine-\kN)dihydroxidozinc(II) monohydrate
;
_chemical_name_systematic
;
Dihydroxidobis(melamine-\k<i>N</i>)zinc(II) monohydrate
;
_space_group_IT_number 33
_symmetry_cell_setting orthorhombic
_symmetry_space_group_name_Hall 'P 2c -2n'
_symmetry_space_group_name_H-M 'P n a 21'
_atom_sites_solution_hydrogens geom
_atom_sites_solution_primary direct
_atom_sites_solution_secondary difmap
_audit_creation_method SHELXL-97
_cell_angle_alpha 90.00
_cell_angle_beta 90.00
_cell_angle_gamma 90.00
_cell_formula_units_Z 4
_cell_length_a 17.531(4)
_cell_length_b 6.6251(13)
_cell_length_c 11.335(2)
_cell_measurement_reflns_used 25
_cell_measurement_temperature 293(2)
_cell_measurement_theta_max 13
_cell_measurement_theta_min 9
_cell_volume 1316.5(5)
_computing_cell_refinement 'CAD-4 Software (Enraf--Nonius, 1989)'
_computing_data_collection 'CAD-4 Software (Enraf--Nonius, 1989)'
_computing_data_reduction 'XCAD4 (Harms & Wocadlo, 1995)'
_computing_molecular_graphics 'SHELXTL (Bruker, 2000)'
_computing_publication_material 'SHELXTL (Bruker, 2000)'
_computing_structure_refinement 'SHELXL97 (Sheldrick, 1997)'
_computing_structure_solution 'SHELXS97 (Sheldrick, 1997)'
_diffrn_ambient_temperature 293(2)
_diffrn_measured_fraction_theta_full 0.984
_diffrn_measured_fraction_theta_max 0.984
_diffrn_measurement_device_type 'Enraf--Nonius CAD-4 diffractometer'
_diffrn_measurement_method \w/2\q
_diffrn_radiation_monochromator graphite
_diffrn_radiation_source 'fine-focus sealed tube'
_diffrn_radiation_type MoK\a
_diffrn_radiation_wavelength 0.71073
_diffrn_reflns_av_R_equivalents 0.0369
_diffrn_reflns_av_sigmaI/netI 0.0390
_diffrn_reflns_limit_h_max 20
_diffrn_reflns_limit_h_min -11
_diffrn_reflns_limit_k_max 7
_diffrn_reflns_limit_k_min -7
_diffrn_reflns_limit_l_max 11
_diffrn_reflns_limit_l_min -13
_diffrn_reflns_number 3467
_diffrn_reflns_theta_full 25.05
_diffrn_reflns_theta_max 25.05
_diffrn_reflns_theta_min 2.32
_diffrn_standards_decay_% 0
_diffrn_standards_interval_count 200
_diffrn_standards_number 3
_exptl_absorpt_coefficient_mu 1.906
_exptl_absorpt_correction_T_max 0.657
_exptl_absorpt_correction_T_min 0.508
_exptl_absorpt_correction_type psi-scan
_exptl_absorpt_process_details '(North <i>et al.</i>,  1968)'
_exptl_crystal_colour colourless
_exptl_crystal_density_diffrn 1.865
_exptl_crystal_density_method 'not measured'
_exptl_crystal_description block
_exptl_crystal_F_000 760
_exptl_crystal_size_max 0.40
_exptl_crystal_size_mid 0.40
_exptl_crystal_size_min 0.22
_refine_diff_density_max 0.232
_refine_diff_density_min -0.383
_refine_ls_abs_structure_details 'Flack (1983), 636 Friedel pairs'
_refine_ls_abs_structure_Flack 0.06(3)
_refine_ls_extinction_method none
_refine_ls_goodness_of_fit_ref 1.088
_refine_ls_hydrogen_treatment constr
_refine_ls_matrix_type full
_refine_ls_number_parameters 199
_refine_ls_number_reflns 1843
_refine_ls_number_restraints 1
_refine_ls_restrained_S_all 1.088
_refine_ls_R_factor_all 0.0603
_refine_ls_R_factor_gt 0.0531
_refine_ls_shift/su_max 0.000
_refine_ls_shift/su_mean 0.000
_refine_ls_structure_factor_coef Fsqd
_refine_ls_weighting_details 'calc w=1/[\s^2^(Fo^2^)+(0.0759P)^2^+5.1018P] where P=(Fo^2^+2Fc^2^)/3'
_refine_ls_weighting_scheme calc
_refine_ls_wR_factor_gt 0.1353
_refine_ls_wR_factor_ref 0.1433
_reflns_number_gt 1682
_reflns_number_total 1843
_reflns_threshold_expression I>2\s(I)
_cod_data_source_file dn2228.cif
_cod_data_source_block I
_cod_depositor_comments
;
The following automatic conversions were performed:
'_symmetry_cell_setting' value 'Orthorhombic' changed to 'orthorhombic'
according to '/home/saulius/struct/CIF-dictionaries/cif_core.dic'
dictionary named 'cif_core.dic' version 2.4.1 from 2010-06-29.

Automatic conversion script
Id: cif_fix_enum 1527 2010-12-29 10:47:43Z saulius 

The following automatic conversions were performed:

'_symmetry_cell_setting' value 'Orthorhombic' changed to
'orthorhombic' according to
/home/saulius/struct/CIF-dictionaries/cif_core.dic dictionary named
'cif_core.dic' version 2.4.1 from 2010-06-29.

Automatic conversion script
Id: cif_fix_values 1715 2011-07-08 13:25:40Z adriana 
;
_cod_database_code 2215449
_cod_database_fobs_code 2215449

loop_
_symmetry_equiv_pos_as_xyz
'x, y, z'
'-x, -y, z+1/2'
'x+1/2, -y+1/2, z'
'-x+1/2, y+1/2, z+1/2'

loop_
_atom_site_type_symbol
_atom_site_label
_atom_site_fract_x
_atom_site_fract_y
_atom_site_fract_z
_atom_site_U_iso_or_equiv
_atom_site_adp_type
_atom_site_calc_flag
_atom_site_refinement_flags
_atom_site_occupancy
C C1 1.0926(4) 0.8133(12) 0.2026(8) 0.0288(18) Uani d . 1
C C2 1.2208(4) 0.9046(10) 0.1426(11) 0.0301(16) Uani d . 1
C C3 1.1128(4) 1.1158(13) 0.0982(8) 0.032(2) Uani d . 1
C C4 0.9359(4) 0.7899(13) -0.0664(9) 0.0327(19) Uani d . 1
C C5 0.8131(5) 0.6933(14) -0.1435(9) 0.035(2) Uani d . 1
C C6 0.8286(4) 0.9887(13) -0.0226(9) 0.0306(18) Uani d . 1
N N1 1.0653(3) 0.9865(9) 0.1520(9) 0.0303(18) Uani d . 1
N N2 1.0510(3) 0.6883(9) 0.2514(6) 0.0264(16) Uani d . 1
H H2A 1.0026 0.7081 0.2547 0.032 Uiso calc R 1
H H2B 1.0705 0.5814 0.2821 0.032 Uiso calc R 1
N N3 1.1697(3) 0.7769(10) 0.1947(7) 0.0313(16) Uani d . 1
N N4 1.2893(2) 0.8706(8) 0.1433(8) 0.0246(13) Uani d . 1
H H4A 1.3205 0.9558 0.1124 0.030 Uiso calc R 1
H H4B 1.3064 0.7614 0.1747 0.030 Uiso calc R 1
N N5 1.1901(4) 1.0702(10) 0.0957(7) 0.0319(17) Uani d . 1
N N6 1.0884(4) 1.2648(11) 0.0488(7) 0.039(2) Uani d . 1
H H6A 1.0402 1.2885 0.0479 0.046 Uiso calc R 1
H H6B 1.1193 1.3467 0.0145 0.046 Uiso calc R 1
N N7 0.9038(4) 0.9458(10) -0.0072(7) 0.0242(17) Uani d . 1
N N8 1.0043(3) 0.7584(11) -0.0641(8) 0.041(2) Uani d . 1
H H8A 1.0338 0.8362 -0.0240 0.050 Uiso calc R 1
H H8B 1.0232 0.6582 -0.1025 0.050 Uiso calc R 1
N N9 0.8892(4) 0.6602(11) -0.1310(7) 0.0329(17) Uani d . 1
N N10 0.7718(4) 0.5743(10) -0.1966(7) 0.0318(17) Uani d . 1
H H10A 0.7239 0.5988 -0.2035 0.038 Uiso calc R 1
H H10B 0.7909 0.4665 -0.2269 0.038 Uiso calc R 1
N N11 0.7853(4) 0.8644(11) -0.0947(7) 0.0338(16) Uani d . 1
N N12 0.7985(3) 1.1327(10) 0.0259(7) 0.0333(18) Uani d . 1
H H12A 0.8250 1.2100 0.0711 0.040 Uiso calc R 1
H H12B 0.7509 1.1568 0.0149 0.040 Uiso calc R 1
O O1 0.9360(3) 1.3630(9) 0.1356(11) 0.0580(17) Uani d . 1
H H1 0.9357 1.4061 0.2053 0.087 Uiso d R 1
O O2 0.8931(5) 0.9344(13) 0.2726(9) 0.051(3) Uani d . 1
H H2 0.9153 0.9581 0.3368 0.077 Uiso d R 1
O O3 0.8689(4) 0.4538(10) 0.3936(8) 0.053(2) Uani d . 1
H H3A 0.8521 0.3534 0.4307 0.080 Uiso d R 1
H H3B 0.8286 0.4959 0.3620 0.080 Uiso d R 1
Zn Zn1 0.95397(4) 1.06209(11) 0.13850(11) 0.0287(3) Uani d . 1

loop_
_atom_site_aniso_label
_atom_site_aniso_U_11
_atom_site_aniso_U_22
_atom_site_aniso_U_33
_atom_site_aniso_U_12
_atom_site_aniso_U_13
_atom_site_aniso_U_23
C1 0.026(4) 0.027(4) 0.033(5) 0.005(3) -0.001(3) -0.006(4)
C2 0.029(3) 0.030(4) 0.031(4) -0.006(3) -0.012(5) 0.002(5)
C3 0.026(4) 0.037(4) 0.032(5) -0.001(3) 0.005(3) -0.003(4)
C4 0.028(4) 0.033(4) 0.037(5) 0.003(3) 0.001(4) -0.005(4)
C5 0.036(4) 0.032(5) 0.038(5) 0.004(4) 0.001(4) -0.0041(4)
C6 0.025(4) 0.035(4) 0.033(5) 0.005(3) -0.008(3) 0.000(4)
N1 0.020(2) 0.029(3) 0.042(5) -0.004(2) -0.002(4) 0.009(4)
N2 0.015(3) 0.021(3) 0.043(4) 0.002(3) 0.007(3) 0.018(3)
N3 0.022(3) 0.027(3) 0.045(4) -0.002(3) 0.003(3) 0.009(3)
N4 0.009(2) 0.019(3) 0.047(4) 0.0011(18) 0.008(4) 0.004(4)
N5 0.026(3) 0.034(4) 0.036(4) -0.001(3) 0.002(3) 0.010(3)
N6 0.018(3) 0.025(4) 0.043(5) 0.004(3) 0.011(3) 0.018(4)
N7 0.020(3) 0.028(4) 0.025(5) 0.002(3) -0.003(3) -0.008(3)
N8 0.020(3) 0.040(4) 0.064(6) 0.008(3) -0.004(3) -0.036(4)
N9 0.028(3) 0.035(4) 0.035(4) 0.003(3) -0.001(3) -0.012(4)
N10 0.021(3) 0.029(3) 0.045(5) 0.000(3) -0.008(3) -0.022(3)
N11 0.028(3) 0.033(4) 0.040(4) 0.004(3) 0.002(3) -0.010(4)
N12 0.021(3) 0.034(4) 0.054(5) 0.010(3) -0.009(3) -0.031(4)
O1 0.057(3) 0.046(3) 0.071(5) 0.007(3) 0.000(6) 0.009(6)
O2 0.055(5) 0.047(6) 0.062(7) -0.011(4) 0.005(4) 0.002(5)
O3 0.032(3) 0.058(4) 0.069(5) 0.005(3) -0.008(3) -0.021(4)
Zn1 0.0224(4) 0.0304(5) 0.0334(5) 0.0006(3) -0.0005(5) -0.0012(6)

loop_
_atom_type_symbol
_atom_type_description
_atom_type_scat_dispersion_real
_atom_type_scat_dispersion_imag
_atom_type_scat_source
C C 0.0033 0.0016 'International Tables Vol C Tables 4.2.6.8 and 6.1.1.4'
H H 0.0000 0.0000 'International Tables Vol C Tables 4.2.6.8 and 6.1.1.4'
N N 0.0061 0.0033 'International Tables Vol C Tables 4.2.6.8 and 6.1.1.4'
O O 0.0106 0.0060 'International Tables Vol C Tables 4.2.6.8 and 6.1.1.4'
Zn Zn 0.2839 1.4301 'International Tables Vol C Tables 4.2.6.8 and 6.1.1.4'

loop_
_geom_angle_atom_site_label_1
_geom_angle_atom_site_label_2
_geom_angle_atom_site_label_3
_geom_angle
N2 C1 N1 122.9(7)
N2 C1 N3 119.5(7)
N1 C1 N3 117.6(7)
N4 C2 N5 123.5(8)
N4 C2 N3 121.9(7)
N5 C2 N3 114.6(6)
N6 C3 N1 120.8(7)
N6 C3 N5 120.7(8)
N1 C3 N5 118.4(8)
N8 C4 N7 122.0(8)
N8 C4 N9 119.0(8)
N7 C4 N9 119.0(7)
N10 C5 N11 121.8(8)
N10 C5 N9 121.8(8)
N11 C5 N9 116.5(9)
N12 C6 N7 121.7(8)
N12 C6 N11 119.5(7)
N7 C6 N11 118.9(8)
C3 N1 C1 120.6(6)
C3 N1 Zn1 114.0(5)
C1 N1 Zn1 125.2(5)
C1 N2 H2A 120.0
C1 N2 H2B 120.0
H2A N2 H2B 120.0
C2 N3 C1 124.3(7)
C2 N4 H4A 120.0
C2 N4 H4B 120.0
H4A N4 H4B 120.0
C2 N5 C3 124.4(7)
C3 N6 H6A 120.0
C3 N6 H6B 120.0
H6A N6 H6B 120.0
C4 N7 C6 119.9(8)
C4 N7 Zn1 121.0(6)
C6 N7 Zn1 116.5(6)
C4 N8 H8A 120.0
C4 N8 H8B 120.0
H8A N8 H8B 120.0
C5 N9 C4 122.2(7)
C5 N10 H10A 120.0
C5 N10 H10B 120.0
H10A N10 H10B 120.0
C5 N11 C6 122.8(7)
C6 N12 H12A 120.0
C6 N12 H12B 120.0
H12A N12 H12B 120.0
Zn1 O1 H1 108.8
Zn1 O2 H2 109.0
H3A O3 H3B 100.5
O1 Zn1 N1 113.4(3)
O1 Zn1 N7 107.2(4)
N1 Zn1 N7 112.8(3)
O1 Zn1 O2 109.8(4)
N1 Zn1 O2 110.2(4)
N7 Zn1 O2 102.9(3)

loop_
_geom_bond_atom_site_label_1
_geom_bond_atom_site_label_2
_geom_bond_distance
C1 N2 1.234(10)
C1 N1 1.369(11)
C1 N3 1.377(10)
C2 N4 1.222(8)
C2 N5 1.334(10)
C2 N3 1.366(10)
C3 N6 1.213(11)
C3 N1 1.341(11)
C3 N5 1.389(10)
C4 N8 1.217(10)
C4 N7 1.354(11)
C4 N9 1.395(11)
C5 N10 1.227(11)
C5 N11 1.353(12)
C5 N9 1.359(11)
C6 N12 1.221(11)
C6 N7 1.360(11)
C6 N11 1.387(11)
N1 Zn1 2.021(6)
N2 H2A 0.8600
N2 H2B 0.8600
N4 H4A 0.8600
N4 H4B 0.8600
N6 H6A 0.8600
N6 H6B 0.8600
N7 Zn1 2.024(8)
N8 H8A 0.8600
N8 H8B 0.8600
N10 H10A 0.8600
N10 H10B 0.8600
N12 H12A 0.8600
N12 H12B 0.8600
O1 Zn1 2.018(6)
O1 H1 0.8396
O2 Zn1 2.041(10)
O2 H2 0.8400
O3 H3A 0.8396
O3 H3B 0.8399

loop_
_geom_hbond_atom_site_label_D
_geom_hbond_atom_site_label_H
_geom_hbond_atom_site_label_A
_geom_hbond_site_symmetry_A
_geom_hbond_distance_DH
_geom_hbond_distance_HA
_geom_hbond_distance_DA
_geom_hbond_angle_DHA
N2 H2A O2 . 0.86 2.44 3.221(11) 151
N2 H2B N9 2_765 0.86 2.01 2.865(9) 174
N4 H4A O1 3_575 0.86 2.37 3.120(8) 146
N4 H4B O2 3_565 0.86 2.29 3.089(11) 156
N6 H6A O1 . 0.86 2.14 2.921(10) 151
N6 H6B O3 2_774 0.86 1.91 2.670(9) 146
N8 H8A N1 . 0.86 2.30 3.070(12) 150
N8 H8B O3 2_764 0.86 2.03 2.674(9) 131
N10 H10A O2 4_644 0.86 2.34 3.057(11) 141
N10 H10B N3 2_764 0.86 1.97 2.826(9) 176
N12 H12A O1 . 0.86 2.31 3.111(10) 155
N12 H12B N5 3_475 0.86 2.29 2.849(9) 123
O1 H1 O3 1_565 0.84 2.46 3.209(14) 150
O2 H2 N8 2_775 0.84 2.60 3.288(10) 139
O3 H3A N11 4_645 0.84 2.43 2.770(9) 105
O3 H3B N11 4_645 0.84 2.23 2.770(9) 122

loop_
_geom_torsion_atom_site_label_1
_geom_torsion_atom_site_label_2
_geom_torsion_atom_site_label_3
_geom_torsion_atom_site_label_4
_geom_torsion
N6 C3 N1 C1 176.7(9)
N5 C3 N1 C1 -0.4(14)
N6 C3 N1 Zn1 1.3(12)
N5 C3 N1 Zn1 -175.8(6)
N2 C1 N1 C3 -178.8(9)
N3 C1 N1 C3 -0.8(14)
N2 C1 N1 Zn1 -3.9(13)
N3 C1 N1 Zn1 174.1(6)
N4 C2 N3 C1 176.1(10)
N5 C2 N3 C1 -1.6(15)
N2 C1 N3 C2 180.0(9)
N1 C1 N3 C2 1.8(14)
N4 C2 N5 C3 -177.3(10)
N3 C2 N5 C3 0.4(15)
N6 C3 N5 C2 -176.5(10)
N1 C3 N5 C2 0.5(14)
N8 C4 N7 C6 172.8(10)
N9 C4 N7 C6 -8.0(13)
N8 C4 N7 Zn1 -26.2(13)
N9 C4 N7 Zn1 153.0(7)
N12 C6 N7 C4 -177.2(9)
N11 C6 N7 C4 3.2(13)
N12 C6 N7 Zn1 21.0(12)
N11 C6 N7 Zn1 -158.6(7)
N10 C5 N9 C4 -177.1(9)
N11 C5 N9 C4 3.0(13)
N8 C4 N9 C5 -175.8(9)
N7 C4 N9 C5 4.9(13)
N10 C5 N11 C6 172.1(9)
N9 C5 N11 C6 -8.0(13)
N12 C6 N11 C5 -174.5(9)
N7 C6 N11 C5 5.1(14)
C3 N1 Zn1 O1 -33.1(9)
C1 N1 Zn1 O1 151.7(8)
C3 N1 Zn1 N7 88.9(7)
C1 N1 Zn1 N7 -86.3(9)
C3 N1 Zn1 O2 -156.7(7)
C1 N1 Zn1 O2 28.1(9)
C4 N7 Zn1 O1 143.5(7)
C6 N7 Zn1 O1 -54.9(7)
C4 N7 Zn1 N1 18.0(8)
C6 N7 Zn1 N1 179.6(6)
C4 N7 Zn1 O2 -100.7(7)
C6 N7 Zn1 O2 60.9(7)
